data_1506028
loop_
_publ_author_name
'Focken, Thilo'
'Charette, Andr\'e B'

_publ_section_title
;
 Stereoselective synthesis of pyridinones: application to the synthesis of
 (-)-barrenazines.
;
_journal_issue 14
_journal_name_full 'Organic letters'
_journal_page_first 2985
_journal_page_last 2988
_journal_paper_doi 10.1021/ol0609006
_journal_volume 8
_journal_year 2006
_chemical_absolute_configuration rmad
_chemical_compound_source 'Synthesized by the authors. See text'
_chemical_formula_moiety 'C26 H28 N2 O2'
_chemical_formula_sum 'C26 H28 N2 O2'
_chemical_formula_weight 400.50
_chemical_name_systematic ?
_space_group_IT_number 19
_symmetry_cell_setting orthorhombic
_symmetry_space_group_name_Hall 'P 2ac 2ab'
_symmetry_space_group_name_H-M 'P 21 21 21'
_atom_sites_solution_hydrogens geom
_atom_sites_solution_primary direct
_atom_sites_solution_secondary difmap
_audit_creation_method SHELXL-97
_cell_angle_alpha 90.00
_cell_angle_beta 90.00
_cell_angle_gamma 90.00
_cell_formula_units_Z 4
_cell_length_a 9.9053(2)
_cell_length_b 13.1534(3)
_cell_length_c 17.1989(4)
_cell_measurement_reflns_used 6444
_cell_measurement_temperature 100(2)
_cell_measurement_theta_max 72.89
_cell_measurement_theta_min 3.36
_cell_volume 2240.82(9)
_computing_cell_refinement 'SMART (Bruker, 1999)'
_computing_data_collection 'SMART (Bruker, 1999)'
_computing_data_reduction 'SAINT (Bruker, 1999)'
_computing_molecular_graphics 'SHELXTL (Bruker, 1997)'
_computing_publication_material 'UdMX (local program)'
_computing_structure_refinement 'SHELXL97 (Sheldrick, 1997)'
_computing_structure_solution 'SHELXS97 (Sheldrick, 1997)'
_diffrn_ambient_temperature 100(2)
_diffrn_detector_area_resol_mean 5.5
_diffrn_measured_fraction_theta_full 0.992
_diffrn_measured_fraction_theta_max 0.993
_diffrn_measurement_device_type 'Bruker AXS Smart 2K/Platform'
_diffrn_measurement_method \w
_diffrn_radiation_monochromator graphite
_diffrn_radiation_source 'Sealed Tube'
_diffrn_radiation_type CuK\a
_diffrn_radiation_wavelength 1.54178
_diffrn_reflns_av_R_equivalents 0.022
_diffrn_reflns_av_sigmaI/netI 0.0113
_diffrn_reflns_limit_h_max 12
_diffrn_reflns_limit_h_min -12
_diffrn_reflns_limit_k_max 16
_diffrn_reflns_limit_k_min -16
_diffrn_reflns_limit_l_max 20
_diffrn_reflns_limit_l_min -17
_diffrn_reflns_number 26983
_diffrn_reflns_theta_full 72.88
_diffrn_reflns_theta_max 72.88
_diffrn_reflns_theta_min 4.23
_diffrn_standards_decay_% 0.00
_diffrn_standards_number 215
_exptl_absorpt_coefficient_mu 0.591
_exptl_absorpt_correction_T_max 0.9000
_exptl_absorpt_correction_T_min 0.8500
_exptl_absorpt_correction_type multi-scan
_exptl_absorpt_process_details 'Sadabs (Sheldrick,1996)'
_exptl_crystal_colour Colourless
_exptl_crystal_density_diffrn 1.187
_exptl_crystal_density_method 'not measured'
_exptl_crystal_description block
_exptl_crystal_F_000 856
_exptl_crystal_size_max 0.35
_exptl_crystal_size_mid 0.31
_exptl_crystal_size_min 0.25
_refine_diff_density_max 0.157
_refine_diff_density_min -0.171
_refine_diff_density_rms 0.033
_refine_ls_abs_structure_details 'Flack H D (1983), 1873 Friedel Pairs'
_refine_ls_abs_structure_Flack 0.04(15)
_refine_ls_extinction_method none
_refine_ls_goodness_of_fit_ref 1.029
_refine_ls_hydrogen_treatment constr
_refine_ls_matrix_type full
_refine_ls_number_parameters 274
_refine_ls_number_reflns 4421
_refine_ls_number_restraints 0
_refine_ls_restrained_S_all 1.029
_refine_ls_R_factor_all 0.0284
_refine_ls_R_factor_gt 0.0280
_refine_ls_shift/su_max 0.001
_refine_ls_shift/su_mean 0.000
_refine_ls_structure_factor_coef Fsqd
_refine_ls_weighting_details 'calc w=1/[\s^2^(Fo^2^)+(0.0472P)^2^+0.3259P] where P=(Fo^2^+2Fc^2^)/3'
_refine_ls_weighting_scheme calc
_refine_ls_wR_factor_gt 0.0727
_refine_ls_wR_factor_ref 0.0730
_reflns_number_gt 4341
_reflns_number_total 4421
_reflns_threshold_expression I>2\s(I)
_cod_data_source_file ol0609006si20060523_050824.cif
_cod_data_source_block cha117
_cod_depositor_comments
;
The following automatic conversions were performed:

'_symmetry_cell_setting' value 'Orthorhombic' changed to
'orthorhombic' according to
/home/saulius/struct/CIF-dictionaries/cif_core.dic dictionary named
'cif_core.dic' version 2.4.1 from 2010-06-29.

'_geom_bond_publ_flag'
value 'Y' changed to 'y' according to
/home/saulius/struct/CIF-dictionaries/cif_core.dic dictionary named
'cif_core.dic' version 2.4.1 from 2010-06-29 (32
times).

'_geom_angle_publ_flag' value 'Y' changed to 'y' according
to /home/saulius/struct/CIF-dictionaries/cif_core.dic dictionary
named 'cif_core.dic' version 2.4.1 from 2010-06-29 (42 times).

Automatic conversion script
Id: cif_fix_values 1715 2011-07-08 13:25:40Z adriana 
;
_cod_original_sg_symbol_H-M P212121
_cod_database_code 1506028

loop_
_symmetry_equiv_pos_as_xyz
'x, y, z'
'-x+1/2, -y, z+1/2'
'-x, y+1/2, -z+1/2'
'x+1/2, -y+1/2, -z'

loop_
_atom_site_label
_atom_site_type_symbol
_atom_site_fract_x
_atom_site_fract_y
_atom_site_fract_z
_atom_site_U_iso_or_equiv
_atom_site_adp_type
_atom_site_occupancy
_atom_site_symmetry_multiplicity
_atom_site_calc_flag
_atom_site_refinement_flags
O33 O 0.07943(8) 0.19299(6) 0.49818(5) 0.02897(19) Uani 1 1 d .
N1 N 0.42074(9) 0.18866(7) 0.63395(5) 0.01791(18) Uani 1 1 d .
C1 C 0.40062(11) 0.12117(8) 0.57443(7) 0.0221(2) Uani 1 1 d .
H1 H 0.4703 0.0734 0.5641 0.027 Uiso 1 1 calc R
C2 C 0.28924(12) 0.11735(9) 0.52934(7) 0.0238(2) Uani 1 1 d .
H2 H 0.2784 0.0627 0.4938 0.029 Uiso 1 1 calc R
C3 C 0.18624(11) 0.19478(9) 0.53417(6) 0.0219(2) Uani 1 1 d .
C4 C 0.22657(12) 0.28566(8) 0.58298(7) 0.0219(2) Uani 1 1 d .
H4A H 0.1440 0.3222 0.5994 0.026 Uiso 1 1 calc R
H4B H 0.2807 0.3327 0.5506 0.026 Uiso 1 1 calc R
C5 C 0.30835(10) 0.25690(8) 0.65533(6) 0.0181(2) Uani 1 1 d .
H5 H 0.3479 0.3206 0.6774 0.022 Uiso 1 1 calc R
C6 C 0.53282(11) 0.18414(8) 0.68457(6) 0.0176(2) Uani 1 1 d .
N6 N 0.53402(9) 0.24531(7) 0.74183(5) 0.01934(19) Uani 1 1 d .
C7 C 0.64048(11) 0.23781(8) 0.80040(6) 0.0200(2) Uani 1 1 d .
H7 H 0.7152 0.1940 0.7802 0.024 Uiso 1 1 calc R
C8 C 0.57752(12) 0.18802(9) 0.87163(6) 0.0237(2) Uani 1 1 d .
H8A H 0.6425 0.1886 0.9153 0.028 Uiso 1 1 calc R
H8B H 0.4960 0.2261 0.8877 0.028 Uiso 1 1 calc R
O9 O 0.54259(9) 0.08673(6) 0.85258(5) 0.02681(18) Uani 1 1 d .
C10 C 0.48366(15) 0.03497(11) 0.91602(8) 0.0375(3) Uani 1 1 d .
H10A H 0.3970 0.0667 0.9290 0.056 Uiso 1 1 calc R
H10B H 0.5441 0.0387 0.9610 0.056 Uiso 1 1 calc R
H10C H 0.4689 -0.0364 0.9020 0.056 Uiso 1 1 calc R
C11 C 0.69574(12) 0.34499(9) 0.81859(7) 0.0248(2) Uani 1 1 d .
H11 H 0.6196 0.3870 0.8392 0.030 Uiso 1 1 calc R
C12 C 0.74695(16) 0.39521(11) 0.74474(9) 0.0398(3) Uani 1 1 d .
H12A H 0.8244 0.3570 0.7246 0.060 Uiso 1 1 calc R
H12B H 0.7747 0.4651 0.7562 0.060 Uiso 1 1 calc R
H12C H 0.6749 0.3959 0.7057 0.060 Uiso 1 1 calc R
C13 C 0.80759(12) 0.34338(10) 0.87995(8) 0.0299(3) Uani 1 1 d .
H13A H 0.8397 0.4128 0.8891 0.045 Uiso 1 1 calc R
H13B H 0.8826 0.3012 0.8615 0.045 Uiso 1 1 calc R
H13C H 0.7721 0.3151 0.9285 0.045 Uiso 1 1 calc R
C14 C 0.63777(11) 0.10611(8) 0.66465(6) 0.0177(2) Uani 1 1 d .
C15 C 0.62076(11) 0.00519(8) 0.68797(6) 0.0210(2) Uani 1 1 d .
H15 H 0.5439 -0.0135 0.7177 0.025 Uiso 1 1 calc R
C16 C 0.71540(13) -0.06772(8) 0.66790(7) 0.0243(2) Uani 1 1 d .
H16 H 0.7027 -0.1364 0.6834 0.029 Uiso 1 1 calc R
C17 C 0.82916(12) -0.04055(9) 0.62509(7) 0.0249(2) Uani 1 1 d .
H17 H 0.8938 -0.0907 0.6110 0.030 Uiso 1 1 calc R
C18 C 0.84789(11) 0.06036(9) 0.60294(6) 0.0235(2) Uani 1 1 d .
H18 H 0.9261 0.0793 0.5744 0.028 Uiso 1 1 calc R
C19 C 0.75236(11) 0.13333(8) 0.62248(6) 0.0198(2) Uani 1 1 d .
H19 H 0.7652 0.2020 0.6071 0.024 Uiso 1 1 calc R
C20 C 0.22405(11) 0.20914(8) 0.71604(6) 0.0188(2) Uani 1 1 d .
C21 C 0.15579(11) 0.17447(8) 0.76681(6) 0.0202(2) Uani 1 1 d .
C22 C 0.07290(11) 0.13423(8) 0.82848(6) 0.0185(2) Uani 1 1 d .
C23 C -0.04266(11) 0.07773(8) 0.81108(6) 0.0206(2) Uani 1 1 d .
H23 H -0.0652 0.0639 0.7584 0.025 Uiso 1 1 calc R
C24 C -0.12461(11) 0.04173(9) 0.87038(7) 0.0241(2) Uani 1 1 d .
H24 H -0.2036 0.0040 0.8581 0.029 Uiso 1 1 calc R
C25 C -0.09187(12) 0.06056(9) 0.94748(7) 0.0255(2) Uani 1 1 d .
H25 H -0.1481 0.0357 0.9880 0.031 Uiso 1 1 calc R
C26 C 0.02338(13) 0.11580(9) 0.96507(7) 0.0269(2) Uani 1 1 d .
H26 H 0.0462 0.1284 1.0178 0.032 Uiso 1 1 calc R
C27 C 0.10563(12) 0.15278(8) 0.90636(7) 0.0231(2) Uani 1 1 d .
H27 H 0.1842 0.1907 0.9190 0.028 Uiso 1 1 calc R

loop_
_atom_site_aniso_label
_atom_site_aniso_U_11
_atom_site_aniso_U_22
_atom_site_aniso_U_33
_atom_site_aniso_U_23
_atom_site_aniso_U_13
_atom_site_aniso_U_12
O33 0.0273(4) 0.0286(4) 0.0310(4) 0.0020(4) -0.0109(3) -0.0012(3)
N1 0.0164(4) 0.0206(4) 0.0167(4) -0.0008(3) 0.0005(3) 0.0002(3)
C1 0.0216(5) 0.0233(5) 0.0214(5) -0.0024(4) 0.0010(4) 0.0008(4)
C2 0.0252(5) 0.0230(5) 0.0232(6) -0.0034(4) -0.0024(4) -0.0024(4)
C3 0.0233(5) 0.0224(5) 0.0200(5) 0.0062(4) -0.0026(4) -0.0043(4)
C4 0.0238(5) 0.0193(5) 0.0225(5) 0.0030(4) -0.0025(4) 0.0008(4)
C5 0.0176(5) 0.0172(5) 0.0195(5) 0.0005(4) 0.0006(4) 0.0004(4)
C6 0.0164(5) 0.0179(5) 0.0187(5) 0.0026(4) 0.0009(4) -0.0026(4)
N6 0.0193(4) 0.0198(4) 0.0188(4) -0.0004(3) -0.0004(4) -0.0005(3)
C7 0.0186(5) 0.0198(5) 0.0216(5) -0.0015(4) -0.0027(4) 0.0010(4)
C8 0.0250(6) 0.0267(5) 0.0194(5) -0.0025(4) -0.0012(4) 0.0004(4)
O9 0.0304(4) 0.0267(4) 0.0234(4) 0.0024(3) 0.0016(3) -0.0058(3)
C10 0.0392(7) 0.0420(7) 0.0312(7) 0.0128(6) 0.0016(6) -0.0078(6)
C11 0.0239(5) 0.0197(5) 0.0310(6) -0.0037(4) -0.0039(5) 0.0009(4)
C12 0.0489(8) 0.0300(6) 0.0406(8) 0.0033(6) -0.0038(6) -0.0158(6)
C13 0.0237(6) 0.0262(6) 0.0398(7) -0.0095(5) -0.0078(5) 0.0009(5)
C14 0.0178(5) 0.0208(5) 0.0145(5) -0.0016(4) -0.0019(4) -0.0001(4)
C15 0.0218(5) 0.0223(5) 0.0191(5) -0.0006(4) 0.0014(4) -0.0029(4)
C16 0.0326(6) 0.0203(5) 0.0201(6) -0.0004(4) -0.0042(5) 0.0016(5)
C17 0.0233(5) 0.0300(6) 0.0215(6) -0.0074(4) -0.0041(4) 0.0079(5)
C18 0.0181(5) 0.0342(6) 0.0183(5) -0.0052(4) 0.0000(4) -0.0006(4)
C19 0.0202(5) 0.0232(5) 0.0161(5) 0.0000(4) 0.0002(4) -0.0031(4)
C20 0.0185(5) 0.0182(5) 0.0198(5) -0.0009(4) -0.0001(4) 0.0020(4)
C21 0.0195(5) 0.0185(5) 0.0227(5) -0.0008(4) -0.0005(4) 0.0019(4)
C22 0.0182(5) 0.0172(5) 0.0199(5) 0.0014(4) 0.0016(4) 0.0029(4)
C23 0.0219(5) 0.0213(5) 0.0187(5) 0.0005(4) -0.0024(4) 0.0009(4)
C24 0.0191(5) 0.0226(5) 0.0305(6) 0.0057(4) -0.0006(4) -0.0006(4)
C25 0.0268(5) 0.0259(6) 0.0237(6) 0.0071(4) 0.0068(5) 0.0035(5)
C26 0.0356(6) 0.0276(6) 0.0176(5) 0.0002(4) -0.0012(5) 0.0018(5)
C27 0.0232(5) 0.0219(5) 0.0241(6) -0.0003(4) -0.0039(4) -0.0006(4)

loop_
_atom_type_symbol
_atom_type_description
_atom_type_scat_dispersion_real
_atom_type_scat_dispersion_imag
_atom_type_scat_source
C C 0.0181 0.0091 'International Tables Vol C Tables 4.2.6.8 and 6.1.1.4'
H H 0.0000 0.0000 'International Tables Vol C Tables 4.2.6.8 and 6.1.1.4'
N N 0.0311 0.0180 'International Tables Vol C Tables 4.2.6.8 and 6.1.1.4'
O O 0.0492 0.0322 'International Tables Vol C Tables 4.2.6.8 and 6.1.1.4'

loop_
_geom_angle_atom_site_label_1
_geom_angle_atom_site_label_2
_geom_angle_atom_site_label_3
_geom_angle
_geom_angle_publ_flag
C1 N1 C6 123.23(9) y
C1 N1 C5 118.06(9) y
C6 N1 C5 117.70(8) y
C2 C1 N1 124.94(11) y
C2 C1 H1 117.5 ?
N1 C1 H1 117.5 ?
C1 C2 C3 121.22(10) y
C1 C2 H2 119.4 ?
C3 C2 H2 119.4 ?
O33 C3 C2 124.56(11) y
O33 C3 C4 121.51(10) y
C2 C3 C4 113.72(9) y
C3 C4 C5 113.25(9) y
C3 C4 H4A 108.9 ?
C5 C4 H4A 108.9 ?
C3 C4 H4B 108.9 ?
C5 C4 H4B 108.9 ?
H4A C4 H4B 107.7 ?
N1 C5 C20 110.10(8) y
N1 C5 C4 110.27(9) y
C20 C5 C4 112.35(9) y
N1 C5 H5 108 ?
C20 C5 H5 108 ?
C4 C5 H5 108 ?
N6 C6 N1 117.27(9) y
N6 C6 C14 127.09(9) y
N1 C6 C14 115.64(9) y
C6 N6 C7 119.85(9) y
N6 C7 C8 106.74(9) y
N6 C7 C11 109.50(9) y
C8 C7 C11 112.01(9) y
N6 C7 H7 109.5 ?
C8 C7 H7 109.5 ?
C11 C7 H7 109.5 ?
O9 C8 C7 108.59(9) y
O9 C8 H8A 110 ?
C7 C8 H8A 110 ?
O9 C8 H8B 110 ?
C7 C8 H8B 110 ?
H8A C8 H8B 108.4 ?
C10 O9 C8 112.09(9) y
O9 C10 H10A 109.5 ?
O9 C10 H10B 109.5 ?
H10A C10 H10B 109.5 ?
O9 C10 H10C 109.5 ?
H10A C10 H10C 109.5 ?
H10B C10 H10C 109.5 ?
C12 C11 C13 109.93(11) y
C12 C11 C7 110.24(10) y
C13 C11 C7 112.56(9) y
C12 C11 H11 108 ?
C13 C11 H11 108 ?
C7 C11 H11 108 ?
C11 C12 H12A 109.5 ?
C11 C12 H12B 109.5 ?
H12A C12 H12B 109.5 ?
C11 C12 H12C 109.5 ?
H12A C12 H12C 109.5 ?
H12B C12 H12C 109.5 ?
C11 C13 H13A 109.5 ?
C11 C13 H13B 109.5 ?
H13A C13 H13B 109.5 ?
C11 C13 H13C 109.5 ?
H13A C13 H13C 109.5 ?
H13B C13 H13C 109.5 ?
C19 C14 C15 119.46(10) y
C19 C14 C6 120.48(9) y
C15 C14 C6 120.06(10) y
C16 C15 C14 120.32(10) y
C16 C15 H15 119.8 ?
C14 C15 H15 119.8 ?
C15 C16 C17 120.12(10) y
C15 C16 H16 119.9 ?
C17 C16 H16 119.9 ?
C16 C17 C18 119.79(10) y
C16 C17 H17 120.1 ?
C18 C17 H17 120.1 ?
C19 C18 C17 120.09(10) y
C19 C18 H18 120 ?
C17 C18 H18 120 ?
C18 C19 C14 120.21(10) y
C18 C19 H19 119.9 ?
C14 C19 H19 119.9 ?
C21 C20 C5 177.15(11) y
C20 C21 C22 179.10(12) y
C23 C22 C27 119.17(10) y
C23 C22 C21 120.28(10) y
C27 C22 C21 120.54(10) y
C24 C23 C22 120.24(10) y
C24 C23 H23 119.9 ?
C22 C23 H23 119.9 ?
C23 C24 C25 120.34(11) y
C23 C24 H24 119.8 ?
C25 C24 H24 119.8 ?
C26 C25 C24 119.63(11) y
C26 C25 H25 120.2 ?
C24 C25 H25 120.2 ?
C27 C26 C25 120.61(11) y
C27 C26 H26 119.7 ?
C25 C26 H26 119.7 ?
C26 C27 C22 120.0(1) y
C26 C27 H27 120 ?
C22 C27 H27 120 ?

loop_
_geom_bond_atom_site_label_1
_geom_bond_atom_site_label_2
_geom_bond_distance
_geom_bond_publ_flag
O33 C3 1.2260(14) y
N1 C1 1.3697(14) y
N1 C6 1.4120(13) y
N1 C5 1.4766(13) y
C1 C2 1.3494(16) y
C1 H1 0.95 ?
C2 C3 1.4439(17) y
C2 H2 0.95 ?
C3 C4 1.5145(15) y
C4 C5 1.5322(15) y
C4 H4a 0.99 ?
C4 H4b 0.99 ?
C5 C20 1.4772(15) y
C5 H5 1 ?
C6 N6 1.2717(14) y
C6 C14 1.5005(15) y
N6 C7 1.4617(13) y
C7 C8 1.5228(15) y
C7 C11 1.5443(15) y
C7 H7 1 ?
C8 O9 1.4150(14) y
C8 H8a 0.99 ?
C8 H8b 0.99 ?
O9 C10 1.4123(15) y
C10 H10a 0.98 ?
C10 H10b 0.98 ?
C10 H10c 0.98 ?
C11 C12 1.5188(19) y
C11 C13 1.5303(16) y
C11 H11 1 ?
C12 H12a 0.98 ?
C12 H12b 0.98 ?
C12 H12c 0.98 ?
C13 H13a 0.98 ?
C13 H13b 0.98 ?
C13 H13c 0.98 ?
C14 C19 1.3938(15) y
C14 C15 1.3968(15) y
C15 C16 1.3848(16) y
C15 H15 0.95 ?
C16 C17 1.3928(17) y
C16 H16 0.95 ?
C17 C18 1.3932(18) y
C17 H17 0.95 ?
C18 C19 1.3891(16) y
C18 H18 0.95 ?
C19 H19 0.95 ?
C20 C21 1.1948(16) y
C21 C22 1.4420(15) y
C22 C23 1.3972(15) y
C22 C27 1.3996(16) y
C23 C24 1.3867(16) y
C23 H23 0.95 ?
C24 C25 1.3875(18) y
C24 H24 0.95 ?
C25 C26 1.3866(18) y
C25 H25 0.95 ?
C26 C27 1.3856(16) y
C26 H26 0.95 ?
C27 H27 0.95 ?

loop_
_geom_torsion_atom_site_label_1
_geom_torsion_atom_site_label_2
_geom_torsion_atom_site_label_3
_geom_torsion_atom_site_label_4
_geom_torsion
C6 N1 C1 C2 173.75(11)
C5 N1 C1 C2 5.54(16)
N1 C1 C2 C3 8.07(19)
C1 C2 C3 O33 -175.75(11)
C1 C2 C3 C4 9.54(16)
O33 C3 C4 C5 146.77(10)
C2 C3 C4 C5 -38.34(14)
C1 N1 C5 C20 90.61(11)
C6 N1 C5 C20 -78.27(11)
C1 N1 C5 C4 -33.92(12)
C6 N1 C5 C4 157.20(9)
C3 C4 C5 N1 49.85(12)
C3 C4 C5 C20 -73.38(12)
C1 N1 C6 N6 -173.8(1)
C5 N1 C6 N6 -5.55(13)
C1 N1 C6 C14 5.77(14)
C5 N1 C6 C14 174.02(9)
N1 C6 N6 C7 174.13(9)
C14 C6 N6 C7 -5.38(16)
C6 N6 C7 C8 -104.20(11)
C6 N6 C7 C11 134.36(10)
N6 C7 C8 O9 66.34(11)
C11 C7 C8 O9 -173.83(9)
C7 C8 O9 C10 179.81(10)
N6 C7 C11 C12 -57.12(12)
C8 C7 C11 C12 -175.33(10)
N6 C7 C11 C13 179.74(10)
C8 C7 C11 C13 61.53(13)
N6 C6 C14 C19 -83.89(14)
N1 C6 C14 C19 96.59(12)
N6 C6 C14 C15 96.48(14)
N1 C6 C14 C15 -83.04(12)
C19 C14 C15 C16 -1.43(16)
C6 C14 C15 C16 178.19(10)
C14 C15 C16 C17 0.79(17)
C15 C16 C17 C18 0.42(17)
C16 C17 C18 C19 -0.99(17)
C17 C18 C19 C14 0.34(16)
C15 C14 C19 C18 0.86(16)
C6 C14 C19 C18 -178.76(10)
C27 C22 C23 C24 0.83(16)
C21 C22 C23 C24 -177.99(10)
C22 C23 C24 C25 -0.68(16)
C23 C24 C25 C26 0.09(17)
C24 C25 C26 C27 0.35(18)
C25 C26 C27 C22 -0.19(17)
C23 C22 C27 C26 -0.40(16)
C21 C22 C27 C26 178.43(10)

loop_
_cod_related_entry_id
_cod_related_entry_code
_cod_related_entry_database
1 21199793 ChemSpider
